data_7062272
loop_
_publ_author_name
'Ma\/lecki, Marcin S.'
'Dopieralski, Przemys\/law'
'Gulia, Nurbey'
'Pigulski, Bart\/lomiej'
'Lis, Tadeusz'
'Szafert, S\/lawomir'

_publ_section_title
;
 Better big or strained? Deformations of shape persistent arylene
 butadiynylene macrocycles
;
_journal_issue 13
_journal_name_full 'New Journal of Chemistry'
_journal_page_first 6086
_journal_page_last 6094
_journal_paper_doi 10.1039/D3NJ00155E
_journal_volume 47
_journal_year 2023
_chemical_formula_moiety 'C108 H108 O12, C8 H18'
_chemical_formula_sum 'C116 H126 O12'
_chemical_formula_weight 1712.16
_chemical_name_systematic '6-cyclo-[2,6-diethynyl-4-isopropylphenyl pivalate]'
_space_group_crystal_system monoclinic
_space_group_IT_number 14
_space_group_name_Hall '-P 2yn'
_space_group_name_H-M_alt 'P 1 21/n 1'
_atom_sites_solution_hydrogens mixed
_audit_creation_date 2021-10-07
_audit_creation_method
;
Olex2 1.2
(compiled 2018.05.29 svn.r3508 for OlexSys, GUI svn.r5506)
;
_audit_update_record
;
2022-11-17 deposited with the CCDC.	2023-02-15 downloaded from the CCDC.
;
_cell_angle_alpha 90
_cell_angle_beta 102.235(10)
_cell_angle_gamma 90
_cell_formula_units_Z 4
_cell_length_a 18.277(2)
_cell_length_b 14.732(2)
_cell_length_c 39.413(3)
_cell_measurement_reflns_used 2877
_cell_measurement_temperature 100(2)
_cell_measurement_theta_max 75.0770
_cell_measurement_theta_min 3.8840
_cell_volume 10371(2)
_computing_cell_refinement 'CrysAlisPro 1.171.41.104a (Rigaku OD, 2021)'
_computing_data_collection 'CrysAlisPro 1.171.41.104a (Rigaku OD, 2021)'
_computing_data_reduction 'CrysAlisPro 1.171.41.104a (Rigaku OD, 2021)'
_computing_molecular_graphics 'Olex2 (Dolomanov et al., 2009)'
_computing_publication_material 'Olex2 (Dolomanov et al., 2009)'
_computing_structure_refinement 'ShelXL (Sheldrick, 2015)'
_computing_structure_solution 'SHELXT 2014/5 (Sheldrick, 2014)'
_diffrn_ambient_temperature 100.15
_diffrn_measured_fraction_theta_full 0.998
_diffrn_measured_fraction_theta_max 0.975
_diffrn_measurement_device_type 'XtaLAB Synergy R, DW system, HyPix-Arc 150'
_diffrn_measurement_method '\w scans'
_diffrn_radiation_type CuK\a
_diffrn_radiation_wavelength 1.54184
_diffrn_reflns_av_R_equivalents 0.2332
_diffrn_reflns_av_unetI/netI 0.2505
_diffrn_reflns_Laue_measured_fraction_full 0.998
_diffrn_reflns_Laue_measured_fraction_max 0.975
_diffrn_reflns_limit_h_max 21
_diffrn_reflns_limit_h_min -22
_diffrn_reflns_limit_k_max 17
_diffrn_reflns_limit_k_min -18
_diffrn_reflns_limit_l_max 49
_diffrn_reflns_limit_l_min -43
_diffrn_reflns_number 97597
_diffrn_reflns_point_group_measured_fraction_full 0.998
_diffrn_reflns_point_group_measured_fraction_max 0.975
_diffrn_reflns_theta_full 67.684
_diffrn_reflns_theta_max 76.680
_diffrn_reflns_theta_min 2.294
_diffrn_source 'Rotating-anode X-ray tube'
_exptl_absorpt_coefficient_mu 0.546
_exptl_absorpt_correction_T_max 1.00000
_exptl_absorpt_correction_T_min 0.77331
_exptl_absorpt_correction_type multi-scan
_exptl_crystal_colour 'clear yellowish'
_exptl_crystal_colour_lustre clear
_exptl_crystal_colour_modifier yellowish
_exptl_crystal_density_diffrn 1.097
_exptl_crystal_description block
_exptl_crystal_F_000 3672
_exptl_crystal_recrystallization_method 'evaporation of solvent from mixture od DCM and isooctane'
_exptl_crystal_size_max 0.1
_exptl_crystal_size_mid 0.02
_exptl_crystal_size_min 0.02
_refine_diff_density_max 0.481
_refine_diff_density_min -0.331
_refine_diff_density_rms 0.074
_refine_ls_extinction_method none
_refine_ls_goodness_of_fit_ref 1.008
_refine_ls_hydrogen_treatment constr
_refine_ls_matrix_type full
_refine_ls_number_parameters 1181
_refine_ls_number_reflns 21303
_refine_ls_number_restraints 48
_refine_ls_restrained_S_all 1.008
_refine_ls_R_factor_all 0.3711
_refine_ls_R_factor_gt 0.1547
_refine_ls_shift/su_max 0.000
_refine_ls_shift/su_mean 0.000
_refine_ls_structure_factor_coef Fsqd
_refine_ls_weighting_details 'w=1/[\s^2^(Fo^2^)+(0.2000P)^2^] where P=(Fo^2^+2Fc^2^)/3'
_refine_ls_weighting_scheme calc
_refine_ls_wR_factor_gt 0.3642
_refine_ls_wR_factor_ref 0.4870
_reflns_Friedel_coverage 0.000
_reflns_number_gt 5300
_reflns_number_total 21303
_reflns_threshold_expression 'I > 2\s(I)'
_cod_data_source_file d3nj00155e1.cif
_cod_data_source_block 255okt
_cod_depositor_comments 'Adding full bibliography for 7062272--7062273.cif.'
_cod_database_code 7062272
_shelx_shelxl_version_number 2018/3
_shelx_space_group_comment
;
The symmetry employed for this shelxl refinement is uniquely defined
by the following loop, which should always be used as a source of
symmetry information in preference to the above space-group names.
They are only intended as comments.
;
_shelx_estimated_absorpt_t_max 0.989
_shelx_estimated_absorpt_t_min 0.947
_olex2_refinement_description
;
1. Fixed Uiso
 At 1.2 times of:
  All C(H) groups, All C(H,H) groups
 At 1.5 times of:
  All C(H,H,H) groups, All C(H,H,H,H,H,H) groups
2. Uiso/Uaniso restraints and constraints
Uanis(C1X) \\sim Ueq, Uanis(C4X) \\sim Ueq, Uanis(C2X) \\sim Ueq, Uanis(C3X)
\\sim Ueq, Uanis(C5X) \\sim Ueq, Uanis(C6X) \\sim Ueq, Uanis(C7X) \\sim Ueq,
Uanis(C8X) \\sim Ueq: with sigma of 0.01 and sigma for terminal atoms of 0.01
3. Others
 Fixed Sof: H14M(0.5) H14N(0.5) H14O(0.5) H14P(0.5) H14Q(0.5) H14R(0.5)
4.a Everything fixed:
 H13M, H13N, H13O
4.b Ternary CH refined with riding coordinates:
 C16D(H16D), C16C(H16C), C16E(H16E), C16B(H16B), C15A(H15D), C16F(H16F),
 C4X(H4X)
4.c Secondary CH2 refined with riding coordinates:
 C3X(H3XA,H3XB)
4.d Me refined with riding coordinates:
 C1X(H1XA,H1XB,H1XC), C5X(H5XA,H5XB,H5XC), C6X(H6XA,H6XB,H6XC), C7X(H7XA,H7XB,
 H7XC), C8X(H8XA,H8XB,H8XC)
4.e Aromatic/amide H refined with riding coordinates:
 C8C(H8C), C10D(H10D), C10C(H10C), C8E(H8E), C8D(H8D), C8B(H8B), C10E(H10E),
 C10B(H10B), C10A(H10A), C8F(H8F), C8A(H8A), C10F(H10F)
4.f Disordered Me refined with riding coordinates:
 C14E(H14M,H14N,H14O,H14P,H14Q,H14R)
4.g Idealised Me refined as rotating group:
 C14C(H14A,H14B,H14C), C18C(H18A,H18B,H18C), C17E(H17A,H17B,H17C), C15C(H15A,
 H15B,H15C), C13C(H13A,H13B,H13C), C13B(H13D,H13E,H13F), C15B(H15E,H15F,H15G),
 C17C(H17D,H17E,H17F), C17D(H17G,H17H,H17I), C14B(H14D,H14E,H14F), C18F(H18D,
 H18E,H18F), C17A(H17J,H17K,H17L), C17B(H17M,H17N,H17O), C02X(H02A,H02B,H02C),
 C16A(H16A,H16G,H16H), C18B(H18G,H18H,H18I), C18E(H18J,H18K,H18L), C13F(H13G,
 H13H,H13I), C14A(H14G,H14H,H14I), C13A(H13J,H13K,H13L), C18D(H18M,H18N,H18O),
 C17F(H17P,H17Q,H17R), C14D(H14J,H14K,H14L), C15D(H15H,H15I,H15J), C13E(H13P,
 H13Q,H13R), C15E(H15K,H15L,H15M), C14F(H14S,H14T,H14U), C15F(H15N,H15O,H15P)
;
_olex2_submission_special_instructions 'No special instructions were received'

loop_
_space_group_symop_operation_xyz
'x, y, z'
'-x+1/2, y+1/2, -z+1/2'
'-x, -y, -z'
'x-1/2, -y-1/2, z-1/2'

loop_
_atom_site_label
_atom_site_type_symbol
_atom_site_fract_x
_atom_site_fract_y
_atom_site_fract_z
_atom_site_U_iso_or_equiv
_atom_site_adp_type
_atom_site_occupancy
_atom_site_site_symmetry_order
_atom_site_calc_flag
_atom_site_refinement_flags_posn
_atom_site_refinement_flags_adp
_atom_site_refinement_flags_occupancy
_atom_site_disorder_assembly
_atom_site_disorder_group
O1C O 0.6727(3) 0.2390(4) 0.86615(13) 0.0655(16) Uani 1 1 d . . . . .
O2B O 0.7084(3) 0.2978(5) 0.68880(13) 0.0690(17) Uani 1 1 d . . . . .
O1F O 0.1120(4) 0.3009(5) 0.59849(14) 0.0777(18) Uani 1 1 d . . . . .
O1D O 0.3465(3) 0.2737(5) 0.91305(14) 0.0739(18) Uani 1 1 d . . . . .
O2C O 0.7159(4) 0.1070(4) 0.89109(17) 0.0817(19) Uani 1 1 d . . . . .
O2E O 0.0806(4) 0.2635(5) 0.78540(16) 0.087(2) Uani 1 1 d . . . . .
O1A O 0.4239(4) 0.2758(7) 0.55547(19) 0.100(3) Uani 1 1 d . . . . .
O1B O 0.7816(4) 0.4185(5) 0.68942(17) 0.095(2) Uani 1 1 d . . . . .
O2F O 0.0439(4) 0.4175(5) 0.5715(2) 0.112(3) Uani 1 1 d . . . . .
C5C C 0.7921(5) 0.3106(6) 0.87493(19) 0.061(2) Uani 1 1 d . . . . .
C7C C 0.7236(5) 0.3082(6) 0.9213(2) 0.062(2) Uani 1 1 d . . . . .
C5D C 0.4041(5) 0.1956(6) 0.9647(2) 0.061(2) Uani 1 1 d . . . . .
C9C C 0.8412(6) 0.3859(6) 0.9307(2) 0.074(3) Uani 1 1 d . . . . .
C6C C 0.7311(5) 0.2836(6) 0.8876(2) 0.063(2) Uani 1 1 d . . . . .
C1D C 0.6551(6) 0.2810(6) 0.93279(19) 0.062(2) Uani 1 1 d . . . . .
C6B C 0.7674(5) 0.2411(7) 0.6856(2) 0.064(2) Uani 1 1 d . . . . .
C8C C 0.7795(5) 0.3574(6) 0.9418(2) 0.069(3) Uani 1 1 d . . . . .
H8C H 0.774921 0.372293 0.964736 0.082 Uiso 1 1 calc R . . . .
C3D C 0.5350(6) 0.2356(7) 0.9488(2) 0.066(3) Uani 1 1 d . . . . .
C7D C 0.2698(5) 0.2081(6) 0.9491(2) 0.068(3) Uani 1 1 d . . . . .
C6E C 0.0250(5) 0.3264(6) 0.7864(2) 0.066(3) Uani 1 1 d . . . . .
C10D C 0.3988(5) 0.1444(6) 0.99394(19) 0.067(3) Uani 1 1 d . . . . .
H10D H 0.442970 0.123909 1.009332 0.081 Uiso 1 1 calc R . . . .
C2C C 0.8067(5) 0.2526(6) 0.7768(2) 0.062(2) Uani 1 1 d . . . . .
O2A O 0.4042(4) 0.1364(6) 0.53342(19) 0.118(3) Uani 1 1 d . . . . .
C10C C 0.8478(5) 0.3621(6) 0.8962(2) 0.065(2) Uani 1 1 d . . . . .
H10C H 0.890193 0.381397 0.887747 0.078 Uiso 1 1 calc R . . . .
C8E C -0.0687(5) 0.4237(7) 0.7562(2) 0.067(3) Uani 1 1 d . . . . .
H8E H -0.096938 0.445536 0.734708 0.080 Uiso 1 1 calc R . . . .
C7E C -0.0172(5) 0.3571(7) 0.7553(2) 0.065(2) Uani 1 1 d . . . . .
C8D C 0.2642(5) 0.1566(7) 0.9777(2) 0.075(3) Uani 1 1 d . . . . .
H8D H 0.216026 0.143369 0.981971 0.090 Uiso 1 1 calc R . . . .
C5B C 0.7694(6) 0.2074(7) 0.6521(2) 0.069(3) Uani 1 1 d . . . . .
C6D C 0.3405(6) 0.2265(6) 0.9430(2) 0.067(3) Uani 1 1 d . . . . .
C2D C 0.5996(6) 0.2569(6) 0.94067(19) 0.060(2) Uani 1 1 d . . . . .
C7B C 0.8169(5) 0.2076(6) 0.7146(2) 0.062(2) Uani 1 1 d . . . . .
C5E C 0.0141(5) 0.3611(7) 0.8181(2) 0.068(3) Uani 1 1 d . . . . .
C11F C 0.0972(6) 0.3911(7) 0.5916(3) 0.070(3) Uani 1 1 d . . . . .
O1E O 0.0026(5) 0.1487(6) 0.7914(2) 0.133(3) Uani 1 1 d . . . . .
C1A C 0.1251(8) 0.2375(8) 0.5333(2) 0.083(3) Uani 1 1 d . . . . .
C11C C 0.6684(6) 0.1496(8) 0.8709(2) 0.072(3) Uani 1 1 d . . . . .
C9E C -0.0827(5) 0.4621(7) 0.7869(2) 0.066(2) Uani 1 1 d . . . . .
C3C C 0.8013(5) 0.2720(7) 0.8117(2) 0.076(3) Uani 1 1 d . . . . .
C4C C 0.7963(5) 0.2880(6) 0.8409(2) 0.063(2) Uani 1 1 d . . . . .
C3A C 0.2425(8) 0.2865(9) 0.5131(3) 0.091(4) Uani 1 1 d . . . . .
C8B C 0.8700(5) 0.1418(7) 0.7095(2) 0.074(3) Uani 1 1 d . . . . .
H8B H 0.905378 0.120283 0.729111 0.089 Uiso 1 1 calc R . . . .
C4D C 0.4750(7) 0.2144(6) 0.95692(19) 0.069(3) Uani 1 1 d . . . . .
C5F C -0.0030(6) 0.2199(7) 0.5959(2) 0.081(3) Uani 1 1 d . . . . .
C2A C 0.1790(8) 0.2599(8) 0.5234(2) 0.086(4) Uani 1 1 d . . . . .
C10E C -0.0386(5) 0.4279(7) 0.8172(2) 0.069(3) Uani 1 1 d . . . . .
H10E H -0.045372 0.452108 0.838659 0.083 Uiso 1 1 calc R . . . .
C6F C 0.0567(6) 0.2447(7) 0.5811(3) 0.079(3) Uani 1 1 d . . . . .
C1E C 0.2064(5) 0.2390(7) 0.9246(2) 0.078(3) Uani 1 1 d . . . . .
C11B C 0.7220(7) 0.3869(8) 0.6901(2) 0.071(3) Uani 1 1 d . . . . .
C1C C 0.8112(5) 0.2383(6) 0.7481(2) 0.063(2) Uani 1 1 d . . . . .
C9B C 0.8721(6) 0.1084(7) 0.6775(3) 0.077(3) Uani 1 1 d . . . . .
C9D C 0.3279(6) 0.1232(6) 1.0006(2) 0.072(3) Uani 1 1 d . . . . .
C10B C 0.8213(6) 0.1425(8) 0.6490(3) 0.082(3) Uani 1 1 d . . . . .
H10B H 0.822636 0.119888 0.626553 0.099 Uiso 1 1 calc R . . . .
C4E C 0.0624(5) 0.3274(7) 0.8490(3) 0.082(3) Uani 1 1 d . . . . .
C1F C -0.0086(5) 0.3245(7) 0.7218(3) 0.078(3) Uani 1 1 d . . . . .
C7F C 0.0597(7) 0.2103(7) 0.5474(2) 0.081(3) Uani 1 1 d . . . . .
C2E C 0.1565(6) 0.2679(7) 0.9025(3) 0.083(3) Uani 1 1 d . . . . .
C6A C 0.4348(8) 0.3078(8) 0.5239(2) 0.096(4) Uani 1 1 d . . . . .
C3B C 0.6709(6) 0.2622(8) 0.5974(3) 0.087(3) Uani 1 1 d . . . . .
C14C C 0.6080(5) 0.1185(7) 0.8101(2) 0.090(3) Uani 1 1 d . . . . .
H14A H 0.607186 0.183109 0.804078 0.135 Uiso 1 1 calc GR . . . .
H14B H 0.566557 0.087402 0.794618 0.135 Uiso 1 1 calc GR . . . .
H14C H 0.655611 0.091780 0.807523 0.135 Uiso 1 1 calc GR . . . .
C12C C 0.5997(6) 0.1081(7) 0.8475(2) 0.078(3) Uani 1 1 d . . . . .
C2F C -0.0049(6) 0.3039(7) 0.6927(3) 0.086(3) Uani 1 1 d . . . . .
C16D C 0.3234(6) 0.0660(8) 1.0327(3) 0.092(3) Uani 1 1 d . . . . .
H16D H 0.273161 0.039565 1.022504 0.111 Uiso 1 1 calc R . . . .
C4B C 0.7171(6) 0.2377(8) 0.6224(3) 0.083(3) Uani 1 1 d . . . . .
C16C C 0.9029(7) 0.4440(8) 0.9527(2) 0.091(3) Uani 1 1 d . . . . .
H16C H 0.891019 0.450078 0.976224 0.109 Uiso 1 1 calc R . . . .
C3F C -0.0022(7) 0.2747(7) 0.6600(3) 0.095(3) Uani 1 1 d . . . . .
C3E C 0.1031(6) 0.3005(7) 0.8741(3) 0.084(3) Uani 1 1 d . . . . .
C12F C 0.1599(6) 0.4496(9) 0.6103(2) 0.085(3) Uani 1 1 d . . . . .
C4A C 0.2985(9) 0.3062(9) 0.5045(3) 0.095(4) Uani 1 1 d . . . . .
C12D C 0.3621(7) 0.4086(9) 0.8815(3) 0.095(4) Uani 1 1 d . . . . .
C5A C 0.3697(7) 0.3278(8) 0.4979(3) 0.088(3) Uani 1 1 d . . . . .
C10A C 0.3824(8) 0.3665(8) 0.4667(2) 0.099(4) Uani 1 1 d . . . . .
H10A H 0.340804 0.379451 0.448438 0.119 Uiso 1 1 calc R . . . .
C7A C 0.5041(7) 0.3289(9) 0.5187(3) 0.096(4) Uani 1 1 d . . . . .
C4F C -0.0047(6) 0.2514(7) 0.6299(3) 0.095(3) Uani 1 1 d . . . . .
C8F C 0.0021(8) 0.1575(7) 0.5306(3) 0.091(4) Uani 1 1 d . . . . .
H8F H 0.003427 0.136152 0.507985 0.110 Uiso 1 1 calc R . . . .
C11A C 0.4095(7) 0.1900(13) 0.5574(3) 0.111(5) Uani 1 1 d . . . . .
C16E C -0.1416(6) 0.5318(8) 0.7865(3) 0.087(3) Uani 1 1 d . . . . .
H16E H -0.177419 0.524979 0.763606 0.104 Uiso 1 1 calc R . . . .
C12A C 0.3959(7) 0.1579(11) 0.5934(3) 0.108(4) Uani 1 1 d . . . . .
C11E C 0.0633(8) 0.1745(9) 0.7901(3) 0.102(4) Uani 1 1 d . . . . .
C2B C 0.6146(6) 0.2887(8) 0.5708(3) 0.094(4) Uani 1 1 d . . . . .
C18C C 0.9796(6) 0.3972(8) 0.9576(2) 0.097(4) Uani 1 1 d . . . . .
H18A H 0.978952 0.340983 0.970822 0.146 Uiso 1 1 calc GR . . . .
H18B H 1.018434 0.437771 0.970263 0.146 Uiso 1 1 calc GR . . . .
H18C H 0.990205 0.383019 0.934836 0.146 Uiso 1 1 calc GR . . . .
C12B C 0.6516(6) 0.4406(9) 0.6927(3) 0.091(3) Uani 1 1 d . . . . .
C9A C 0.4561(8) 0.3865(9) 0.4621(3) 0.106(4) Uani 1 1 d . . . . .
C8A C 0.5129(7) 0.3675(9) 0.4879(3) 0.111(4) Uani 1 1 d . . . . .
H8A H 0.562156 0.381028 0.485222 0.133 Uiso 1 1 calc R . . . .
C17E C -0.1067(6) 0.6228(8) 0.7858(3) 0.105(4) Uani 1 1 d . . . . .
H17A H -0.066799 0.630314 0.806551 0.157 Uiso 1 1 calc GR . . . .
H17B H -0.144675 0.669921 0.785335 0.157 Uiso 1 1 calc GR . . . .
H17C H -0.085477 0.627984 0.765013 0.157 Uiso 1 1 calc GR . . . .
O2D O 0.3612(7) 0.4022(6) 0.9427(2) 0.183(5) Uani 1 1 d . . . . .
C16B C 0.9245(7) 0.0349(9) 0.6714(3) 0.107(4) Uani 1 1 d . . . . .
H16B H 0.939779 0.051227 0.649322 0.129 Uiso 1 1 calc R . . . .
C11D C 0.3554(6) 0.3630(9) 0.9159(3) 0.096(4) Uani 1 1 d . . . . .
C1B C 0.5663(6) 0.3046(9) 0.5475(3) 0.099(4) Uani 1 1 d . . . . .
C9F C -0.0561(9) 0.1343(8) 0.5443(3) 0.116(5) Uani 1 1 d . . . . .
C10F C -0.0586(7) 0.1676(8) 0.5786(3) 0.109(4) Uani 1 1 d . . . . .
H10F H -0.099664 0.152441 0.588811 0.131 Uiso 1 1 calc R . . . .
C15C C 0.5286(6) 0.1649(8) 0.8512(3) 0.101(4) Uani 1 1 d . . . . .
H15A H 0.524256 0.165544 0.875522 0.151 Uiso 1 1 calc GR . . . .
H15B H 0.483696 0.137320 0.836902 0.151 Uiso 1 1 calc GR . . . .
H15C H 0.533787 0.227295 0.843334 0.151 Uiso 1 1 calc GR . . . .
C15A C 0.4610(7) 0.4302(9) 0.4274(3) 0.109(4) Uani 1 1 d . . . . .
H15D H 0.422439 0.479021 0.421376 0.131 Uiso 1 1 calc R . . . .
C13C C 0.5903(6) 0.0083(8) 0.8559(3) 0.110(4) Uani 1 1 d . . . . .
H13A H 0.637388 -0.023924 0.856418 0.166 Uiso 1 1 calc GR . . . .
H13B H 0.550547 -0.018457 0.838101 0.166 Uiso 1 1 calc GR . . . .
H13C H 0.576879 0.003252 0.878642 0.166 Uiso 1 1 calc GR . . . .
C13B C 0.6304(7) 0.4200(9) 0.7277(3) 0.131(5) Uani 1 1 d . . . . .
H13D H 0.587276 0.457299 0.729966 0.197 Uiso 1 1 calc GR . . . .
H13E H 0.672861 0.434037 0.746667 0.197 Uiso 1 1 calc GR . . . .
H13F H 0.617428 0.355667 0.728590 0.197 Uiso 1 1 calc GR . . . .
C15B C 0.5865(6) 0.4084(9) 0.6638(3) 0.134(5) Uani 1 1 d . . . . .
H15E H 0.572149 0.346618 0.668865 0.201 Uiso 1 1 calc GR . . . .
H15F H 0.602325 0.408921 0.641510 0.201 Uiso 1 1 calc GR . . . .
H15G H 0.543654 0.449163 0.662492 0.201 Uiso 1 1 calc GR . . . .
C17C C 0.9035(7) 0.5371(8) 0.9382(3) 0.118(4) Uani 1 1 d . . . . .
H17D H 0.930304 0.536600 0.919120 0.176 Uiso 1 1 calc GR . . . .
H17E H 0.928585 0.578614 0.956387 0.176 Uiso 1 1 calc GR . . . .
H17F H 0.851867 0.557465 0.929420 0.176 Uiso 1 1 calc GR . . . .
C17D C 0.3629(7) -0.0194(8) 1.0345(3) 0.122(4) Uani 1 1 d . . . . .
H17G H 0.363650 -0.040131 1.010961 0.182 Uiso 1 1 calc GR . . . .
H17H H 0.337428 -0.064660 1.046112 0.182 Uiso 1 1 calc GR . . . .
H17I H 0.414333 -0.011308 1.047644 0.182 Uiso 1 1 calc GR . . . .
C16F C -0.1205(12) 0.0727(14) 0.5251(3) 0.161(8) Uani 1 1 d . . . . .
H16F H -0.116925 0.077368 0.500211 0.193 Uiso 1 1 calc R . . . .
C14B C 0.6681(7) 0.5413(8) 0.6883(3) 0.129(4) Uani 1 1 d . . . . .
H14D H 0.621020 0.575568 0.683942 0.194 Uiso 1 1 calc GR . . . .
H14E H 0.692597 0.548891 0.668682 0.194 Uiso 1 1 calc GR . . . .
H14F H 0.701050 0.563968 0.709541 0.194 Uiso 1 1 calc GR . . . .
C18F C -0.1957(11) 0.1045(11) 0.5251(5) 0.196(9) Uani 1 1 d . . . . .
H18D H -0.206173 0.096440 0.548329 0.294 Uiso 1 1 calc GR . . . .
H18E H -0.231912 0.069576 0.508225 0.294 Uiso 1 1 calc GR . . . .
H18F H -0.199758 0.168971 0.518872 0.294 Uiso 1 1 calc GR . . . .
C17A C 0.4476(8) 0.3572(9) 0.3995(3) 0.135(5) Uani 1 1 d . . . . .
H17J H 0.480699 0.305477 0.407149 0.203 Uiso 1 1 calc GR . . . .
H17K H 0.458034 0.381835 0.377930 0.203 Uiso 1 1 calc GR . . . .
H17L H 0.395305 0.337157 0.395465 0.203 Uiso 1 1 calc GR . . . .
C17B C 0.8864(8) -0.0554(9) 0.6649(4) 0.171(7) Uani 1 1 d . . . . .
H17M H 0.920147 -0.098856 0.657233 0.257 Uiso 1 1 calc GR . . . .
H17N H 0.840702 -0.049088 0.646899 0.257 Uiso 1 1 calc GR . . . .
H17O H 0.873539 -0.077409 0.686391 0.257 Uiso 1 1 calc GR . . . .
C02X C 0.4669(8) 0.1864(13) 0.6191(3) 0.180(8) Uani 1 1 d . . . . .
H02A H 0.509581 0.151677 0.614581 0.270 Uiso 1 1 calc GR . . . .
H02B H 0.460996 0.174436 0.642844 0.270 Uiso 1 1 calc GR . . . .
H02C H 0.475810 0.251343 0.616421 0.270 Uiso 1 1 calc GR . . . .
C16A C 0.5428(8) 0.4713(10) 0.4287(4) 0.164(6) Uani 1 1 d . . . . .
H16A H 0.558601 0.506996 0.449962 0.246 Uiso 1 1 calc GR . . . .
H16G H 0.541500 0.510448 0.408445 0.246 Uiso 1 1 calc GR . . . .
H16H H 0.578414 0.421675 0.428436 0.246 Uiso 1 1 calc GR . . . .
C18B C 0.9888(9) 0.0276(9) 0.6956(4) 0.153(6) Uani 1 1 d . . . . .
H18G H 0.980030 -0.009128 0.715044 0.230 Uiso 1 1 calc GR . . . .
H18H H 1.005895 0.088240 0.703921 0.230 Uiso 1 1 calc GR . . . .
H18I H 1.027043 -0.001489 0.685216 0.230 Uiso 1 1 calc GR . . . .
C18E C -0.1861(8) 0.5198(9) 0.8130(4) 0.170(7) Uani 1 1 d . . . . .
H18J H -0.170849 0.463688 0.825920 0.255 Uiso 1 1 calc GR . . . .
H18K H -0.239299 0.516073 0.801786 0.255 Uiso 1 1 calc GR . . . .
H18L H -0.177989 0.571507 0.828962 0.255 Uiso 1 1 calc GR . . . .
C13F C 0.2135(8) 0.4671(10) 0.5867(3) 0.146(5) Uani 1 1 d . . . . .
H13G H 0.240504 0.411056 0.583963 0.219 Uiso 1 1 calc GR . . . .
H13H H 0.249287 0.514189 0.596941 0.219 Uiso 1 1 calc GR . . . .
H13I H 0.185419 0.487388 0.564008 0.219 Uiso 1 1 calc GR . . . .
C14A C 0.3293(7) 0.2078(12) 0.6020(3) 0.163(7) Uani 1 1 d . . . . .
H14G H 0.336172 0.273367 0.599837 0.244 Uiso 1 1 calc GR . . . .
H14H H 0.325453 0.193464 0.625859 0.244 Uiso 1 1 calc GR . . . .
H14I H 0.283369 0.188770 0.585920 0.244 Uiso 1 1 calc GR . . . .
C13A C 0.3840(11) 0.0562(14) 0.5932(3) 0.192(8) Uani 1 1 d . . . . .
H13J H 0.342741 0.039765 0.573966 0.288 Uiso 1 1 calc GR . . . .
H13K H 0.371684 0.037480 0.615228 0.288 Uiso 1 1 calc GR . . . .
H13L H 0.429838 0.025374 0.590387 0.288 Uiso 1 1 calc GR . . . .
C18D C 0.2998(12) 0.1138(12) 1.0567(4) 0.267(14) Uani 1 1 d . . . . .
H18M H 0.281828 0.072521 1.072648 0.401 Uiso 1 1 calc GR . . . .
H18N H 0.258917 0.153800 1.045539 0.401 Uiso 1 1 calc GR . . . .
H18O H 0.341191 0.150380 1.069651 0.401 Uiso 1 1 calc GR . . . .
C17F C -0.1094(10) -0.0202(12) 0.5327(6) 0.215(10) Uani 1 1 d . . . . .
H17P H -0.064391 -0.028218 0.550955 0.323 Uiso 1 1 calc GR . . . .
H17Q H -0.103355 -0.052612 0.511718 0.323 Uiso 1 1 calc GR . . . .
H17R H -0.152891 -0.044532 0.540549 0.323 Uiso 1 1 calc GR . . . .
C13D C 0.2922(11) 0.3927(15) 0.8564(4) 0.237(12) Uani 1 1 d . . . . .
H13M H 0.255950 0.439650 0.859060 0.355 Uiso 1 1 d . . . . .
H13N H 0.272650 0.332930 0.860490 0.355 Uiso 1 1 d . . . . .
H13O H 0.301810 0.395360 0.832870 0.355 Uiso 1 1 d . . . . .
C14D C 0.4154(13) 0.3558(15) 0.8665(5) 0.291(15) Uani 1 1 d . . . . .
H14J H 0.399225 0.354990 0.841185 0.436 Uiso 1 1 calc GR . . . .
H14K H 0.417469 0.293484 0.875410 0.436 Uiso 1 1 calc GR . . . .
H14L H 0.465149 0.383482 0.873016 0.436 Uiso 1 1 calc GR . . . .
C15D C 0.3760(11) 0.5057(11) 0.8858(3) 0.209(10) Uani 1 1 d . . . . .
H15H H 0.404618 0.526561 0.868914 0.314 Uiso 1 1 calc GR . . . .
H15I H 0.404668 0.517587 0.909384 0.314 Uiso 1 1 calc GR . . . .
H15J H 0.328195 0.538118 0.882153 0.314 Uiso 1 1 calc GR . . . .
C13E C 0.1542(13) 0.106(2) 0.7598(7) 0.37(2) Uani 1 1 d . . . . .
H13P H 0.186369 0.052526 0.759737 0.550 Uiso 1 1 calc GR . . . .
H13Q H 0.182040 0.160760 0.756463 0.550 Uiso 1 1 calc GR . . . .
H13R H 0.109956 0.100405 0.740861 0.550 Uiso 1 1 calc GR . . . .
C14E C 0.1116(10) 0.0216(15) 0.8077(10) 0.42(3) Uani 1 1 d . . . . .
H14M H 0.155674 -0.017837 0.810541 0.630 Uiso 0.5 1 calc R . P . .
H14N H 0.097348 0.028959 0.830187 0.630 Uiso 0.5 1 calc R . P . .
H14O H 0.070037 -0.005763 0.791074 0.630 Uiso 0.5 1 calc R . P . .
H14P H 0.059698 0.021410 0.810661 0.630 Uiso 0.5 1 calc R . P . .
H14Q H 0.118025 -0.025386 0.791015 0.630 Uiso 0.5 1 calc R . P . .
H14R H 0.145336 0.009335 0.830128 0.630 Uiso 0.5 1 calc R . P . .
C15E C 0.1996(7) 0.1578(10) 0.8169(4) 0.157(6) Uani 1 1 d . . . . .
H15K H 0.241005 0.114190 0.821720 0.236 Uiso 1 1 calc GR . . . .
H15L H 0.188378 0.178827 0.838822 0.236 Uiso 1 1 calc GR . . . .
H15M H 0.213763 0.209667 0.804122 0.236 Uiso 1 1 calc GR . . . .
C14F C 0.1988(9) 0.4101(10) 0.6449(3) 0.182(7) Uani 1 1 d . . . . .
H14S H 0.225658 0.354802 0.640984 0.273 Uiso 1 1 calc GR . . . .
H14T H 0.161526 0.395453 0.658621 0.273 Uiso 1 1 calc GR . . . .
H14U H 0.234418 0.454539 0.657436 0.273 Uiso 1 1 calc GR . . . .
C15F C 0.1303(7) 0.5407(9) 0.6160(4) 0.147(5) Uani 1 1 d . . . . .
H15N H 0.098247 0.562353 0.594357 0.220 Uiso 1 1 calc GR . . . .
H15O H 0.172093 0.582962 0.623279 0.220 Uiso 1 1 calc GR . . . .
H15P H 0.101032 0.537031 0.634096 0.220 Uiso 1 1 calc GR . . . .
C12E C 0.1295(8) 0.1114(11) 0.7948(6) 0.167(7) Uani 1 1 d . . . . .
C1X C 0.293(2) 0.266(2) 0.7163(9) 0.401(19) Uani 1 1 d . U . . .
H1XA H 0.256540 0.248933 0.729885 0.601 Uiso 1 1 calc R . . . .
H1XB H 0.287555 0.330828 0.710259 0.601 Uiso 1 1 calc R . . . .
H1XC H 0.285650 0.229983 0.695004 0.601 Uiso 1 1 calc R . . . .
C4X C 0.3365(12) 0.0653(16) 0.7318(6) 0.205(8) Uani 1 1 d . U . . .
H4X H 0.281679 0.079091 0.726123 0.246 Uiso 1 1 calc R . . . .
C2X C 0.3809(17) 0.248(2) 0.7401(8) 0.252(11) Uani 1 1 d . U . . .
C3X C 0.3807(15) 0.140(2) 0.7494(6) 0.281(12) Uani 1 1 d . U . . .
H3XA H 0.433252 0.120616 0.751271 0.338 Uiso 1 1 calc R . . . .
H3XB H 0.372042 0.138271 0.773343 0.338 Uiso 1 1 calc R . . . .
C5X C 0.3651(9) 0.0430(12) 0.7016(4) 0.190(7) Uani 1 1 d . U . . .
H5XA H 0.336138 -0.007430 0.689192 0.285 Uiso 1 1 calc R . . . .
H5XB H 0.360792 0.096016 0.686253 0.285 Uiso 1 1 calc R . . . .
H5XC H 0.417787 0.025239 0.708636 0.285 Uiso 1 1 calc R . . . .
C6X C 0.4159(18) 0.274(2) 0.7175(9) 0.362(19) Uani 1 1 d . U . . .
H6XA H 0.409676 0.230161 0.698571 0.543 Uiso 1 1 calc R . . . .
H6XB H 0.395884 0.333332 0.708282 0.543 Uiso 1 1 calc R . . . .
H6XC H 0.469157 0.280813 0.728157 0.543 Uiso 1 1 calc R . . . .
C7X C 0.3774(18) 0.295(2) 0.7712(9) 0.369(18) Uani 1 1 d . U . . .
H7XA H 0.346941 0.260155 0.784258 0.554 Uiso 1 1 calc R . . . .
H7XB H 0.428103 0.302216 0.785258 0.554 Uiso 1 1 calc R . . . .
H7XC H 0.354829 0.354734 0.765383 0.554 Uiso 1 1 calc R . . . .
C8X C 0.3578(11) -0.0002(15) 0.7622(5) 0.236(9) Uani 1 1 d . U . . .
H8XA H 0.335839 0.020573 0.781467 0.354 Uiso 1 1 calc R . . . .
H8XB H 0.338801 -0.060908 0.754939 0.354 Uiso 1 1 calc R . . . .
H8XC H 0.412409 -0.002366 0.769729 0.354 Uiso 1 1 calc R . . . .

loop_
_atom_site_aniso_label
_atom_site_aniso_U_11
_atom_site_aniso_U_22
_atom_site_aniso_U_33
_atom_site_aniso_U_23
_atom_site_aniso_U_13
_atom_site_aniso_U_12
O1C 0.076(4) 0.060(4) 0.057(4) 0.009(3) 0.005(3) -0.015(3)
O2B 0.068(4) 0.080(5) 0.057(3) -0.009(3) 0.010(3) 0.002(4)
O1F 0.094(5) 0.086(6) 0.050(4) 0.001(3) 0.009(3) 0.001(4)
O1D 0.079(4) 0.082(5) 0.059(4) 0.013(4) 0.010(3) -0.011(4)
O2C 0.098(5) 0.063(5) 0.080(4) 0.008(4) 0.010(4) -0.015(4)
O2E 0.086(5) 0.082(6) 0.092(5) 0.018(4) 0.021(4) 0.008(4)
O1A 0.098(6) 0.134(8) 0.065(5) -0.045(5) 0.012(4) -0.004(6)
O1B 0.087(5) 0.071(5) 0.123(6) 0.012(4) 0.013(4) -0.006(4)
O2F 0.104(6) 0.079(6) 0.132(6) 0.012(5) -0.020(5) 0.008(5)
C5C 0.080(7) 0.060(6) 0.039(5) 0.008(4) 0.007(4) -0.009(5)
C7C 0.075(6) 0.056(6) 0.052(5) 0.003(4) 0.010(5) -0.006(5)
C5D 0.062(6) 0.061(6) 0.057(5) -0.006(5) 0.007(5) -0.010(5)
C9C 0.091(8) 0.066(7) 0.054(5) 0.001(5) -0.007(5) -0.017(6)
C6C 0.086(7) 0.044(5) 0.056(5) 0.009(4) 0.010(5) -0.016(5)
C1D 0.088(7) 0.058(6) 0.038(5) 0.006(4) 0.009(4) -0.001(6)
C6B 0.074(7) 0.065(7) 0.059(6) -0.002(5) 0.025(5) -0.016(5)
C8C 0.081(7) 0.065(6) 0.058(5) 0.007(5) 0.012(5) -0.022(6)
C3D 0.084(8) 0.068(7) 0.045(5) 0.001(4) 0.014(5) 0.009(6)
C7D 0.074(7) 0.071(7) 0.051(5) 0.019(5) -0.004(5) -0.001(5)
C6E 0.051(6) 0.066(7) 0.080(7) 0.018(5) 0.012(5) 0.020(5)
C10D 0.086(7) 0.070(7) 0.039(5) 0.008(4) -0.003(4) 0.004(6)
C2C 0.066(6) 0.059(6) 0.058(6) -0.005(5) 0.006(4) -0.013(5)
O2A 0.144(7) 0.137(8) 0.072(5) 0.007(5) 0.019(4) 0.053(6)
C10C 0.086(7) 0.060(6) 0.049(5) 0.009(4) 0.013(5) -0.003(5)
C8E 0.064(6) 0.076(7) 0.055(5) 0.015(5) 0.003(4) -0.005(5)
C7E 0.059(6) 0.070(7) 0.065(6) 0.007(5) 0.010(5) 0.017(5)
C8D 0.075(7) 0.087(8) 0.064(6) 0.025(5) 0.015(5) 0.007(6)
C5B 0.073(7) 0.068(7) 0.072(7) -0.017(5) 0.027(5) -0.018(6)
C6D 0.082(7) 0.075(7) 0.042(5) 0.007(5) 0.006(5) 0.008(6)
C2D 0.070(7) 0.062(7) 0.051(5) 0.004(4) 0.019(5) -0.004(5)
C7B 0.063(6) 0.063(6) 0.055(5) 0.007(5) 0.000(4) -0.011(5)
C5E 0.065(6) 0.092(8) 0.045(5) 0.011(5) 0.006(4) -0.002(6)
C11F 0.082(8) 0.056(7) 0.073(7) 0.000(5) 0.021(6) 0.008(6)
O1E 0.093(6) 0.094(7) 0.196(9) 0.034(6) -0.008(6) -0.011(5)
C1A 0.127(11) 0.078(8) 0.037(5) -0.004(5) 0.005(6) 0.022(8)
C11C 0.088(8) 0.088(9) 0.038(5) 0.000(5) 0.006(5) -0.003(7)
C9E 0.063(6) 0.077(7) 0.057(6) 0.014(5) 0.012(5) 0.001(5)
C3C 0.096(8) 0.068(7) 0.059(6) 0.002(5) 0.003(5) -0.012(6)
C4C 0.061(6) 0.071(7) 0.051(5) -0.002(5) 0.001(4) -0.009(5)
C3A 0.108(11) 0.106(10) 0.051(6) -0.021(6) 0.002(6) 0.015(10)
C8B 0.073(7) 0.072(7) 0.074(6) -0.007(5) 0.008(5) -0.001(6)
C4D 0.102(9) 0.056(6) 0.040(5) -0.002(4) -0.002(5) 0.002(6)
C5F 0.109(9) 0.063(7) 0.068(6) -0.005(5) 0.011(6) -0.022(6)
C2A 0.116(11) 0.090(9) 0.050(6) -0.008(6) 0.015(6) 0.021(9)
C10E 0.071(6) 0.086(8) 0.053(5) 0.001(5) 0.020(5) 0.009(6)
C6F 0.099(9) 0.059(7) 0.083(7) 0.022(6) 0.030(6) 0.003(6)
C1E 0.063(6) 0.108(9) 0.060(6) 0.014(6) 0.002(5) -0.007(6)
C11B 0.084(8) 0.069(8) 0.058(6) -0.009(5) 0.011(5) -0.014(7)
C1C 0.063(6) 0.072(7) 0.051(5) -0.006(5) 0.006(4) -0.009(5)
C9B 0.073(7) 0.068(7) 0.098(8) -0.022(6) 0.035(6) 0.011(6)
C9D 0.092(8) 0.059(6) 0.071(6) 0.012(5) 0.027(6) 0.009(6)
C10B 0.067(7) 0.111(9) 0.075(7) -0.037(6) 0.028(6) -0.028(7)
C4E 0.064(6) 0.100(9) 0.080(7) 0.026(6) 0.013(5) -0.013(6)
C1F 0.079(7) 0.074(8) 0.077(7) 0.019(6) 0.006(5) -0.008(6)
C7F 0.118(9) 0.062(7) 0.057(6) 0.002(5) 0.006(6) 0.014(7)
C2E 0.080(7) 0.096(8) 0.070(6) 0.021(6) 0.008(6) -0.017(6)
C6A 0.124(10) 0.123(10) 0.033(5) -0.023(6) -0.002(6) 0.019(8)
C3B 0.099(8) 0.104(9) 0.057(6) -0.004(6) 0.015(6) 0.013(7)
C14C 0.100(8) 0.104(9) 0.057(6) -0.009(5) -0.001(5) -0.014(7)
C12C 0.094(8) 0.075(8) 0.069(6) -0.010(5) 0.020(5) -0.009(6)
C2F 0.112(9) 0.088(8) 0.058(6) -0.005(6) 0.019(6) -0.013(6)
C16D 0.102(8) 0.084(8) 0.094(8) 0.056(7) 0.028(6) 0.025(7)
C4B 0.082(7) 0.104(9) 0.068(7) -0.007(6) 0.028(6) -0.003(7)
C16C 0.129(10) 0.085(9) 0.055(6) 0.001(5) 0.012(6) -0.046(8)
C3F 0.145(11) 0.063(7) 0.079(8) -0.008(6) 0.029(7) -0.025(7)
C3E 0.076(7) 0.092(8) 0.082(7) 0.026(6) 0.008(6) -0.009(6)
C12F 0.073(7) 0.109(10) 0.072(7) -0.016(6) 0.012(5) 0.020(7)
C4A 0.112(11) 0.103(10) 0.061(7) -0.023(6) -0.003(7) 0.016(10)
C12D 0.115(9) 0.100(10) 0.083(7) 0.027(7) 0.049(7) -0.004(8)
C5A 0.087(8) 0.092(9) 0.083(8) -0.037(6) 0.016(6) 0.018(7)
C10A 0.145(12) 0.094(9) 0.050(6) -0.014(6) 0.005(6) 0.030(8)
C7A 0.086(9) 0.123(11) 0.069(8) -0.041(7) -0.002(6) 0.017(8)
C4F 0.134(10) 0.066(8) 0.089(8) -0.016(6) 0.030(7) -0.029(7)
C8F 0.163(12) 0.056(7) 0.058(6) -0.001(5) 0.030(7) -0.006(7)
C11A 0.112(10) 0.184(16) 0.029(6) -0.024(8) -0.005(5) 0.040(11)
C16E 0.085(8) 0.080(8) 0.103(8) 0.015(6) 0.039(6) 0.024(7)
C12A 0.105(9) 0.146(13) 0.065(7) -0.005(8) 0.002(6) 0.033(9)
C11E 0.075(9) 0.075(9) 0.146(10) 0.015(7) 0.003(7) -0.007(8)
C2B 0.084(8) 0.126(11) 0.071(7) -0.017(7) 0.017(6) -0.009(7)
C18C 0.097(8) 0.107(10) 0.074(7) 0.002(6) -0.014(6) -0.023(7)
C12B 0.059(7) 0.105(10) 0.104(8) -0.007(7) 0.005(6) 0.001(7)
C9A 0.099(9) 0.132(12) 0.086(9) -0.042(8) 0.016(8) 0.000(9)
C8A 0.113(10) 0.160(13) 0.054(7) -0.014(7) 0.004(7) 0.039(9)
C17E 0.113(9) 0.084(9) 0.124(9) 0.000(7) 0.042(7) 0.022(8)
O2D 0.376(16) 0.111(8) 0.065(5) -0.010(5) 0.051(7) -0.048(9)
C16B 0.097(9) 0.105(10) 0.106(9) -0.027(8) -0.010(7) 0.000(8)
C11D 0.120(9) 0.093(10) 0.070(7) 0.018(7) 0.008(6) -0.029(8)
C1B 0.093(8) 0.142(11) 0.054(6) -0.031(7) -0.001(6) 0.005(8)
C9F 0.192(14) 0.084(9) 0.070(8) -0.008(6) 0.020(8) -0.051(9)
C10F 0.156(12) 0.090(9) 0.087(8) 0.013(7) 0.040(8) -0.043(9)
C15C 0.092(8) 0.114(10) 0.101(8) -0.017(7) 0.032(6) -0.023(8)
C15A 0.123(11) 0.107(10) 0.091(8) 0.026(8) 0.012(7) 0.008(8)
C13C 0.128(10) 0.092(10) 0.102(8) 0.000(7) 0.005(7) -0.019(8)
C13B 0.161(12) 0.127(12) 0.119(10) -0.026(8) 0.062(9) 0.016(9)
C15B 0.094(9) 0.125(12) 0.159(11) -0.027(9) -0.028(8) 0.023(8)
C17C 0.156(11) 0.091(9) 0.107(8) -0.014(7) 0.030(8) -0.061(8)
C17D 0.181(13) 0.092(10) 0.100(8) 0.005(7) 0.048(8) -0.001(9)
C16F 0.24(2) 0.164(19) 0.070(8) 0.014(9) 0.017(11) -0.092(18)
C14B 0.119(10) 0.067(9) 0.193(13) -0.007(8) 0.012(9) 0.007(8)
C18F 0.22(2) 0.092(13) 0.226(19) -0.005(11) -0.061(16) -0.027(14)
C17A 0.209(15) 0.121(11) 0.075(7) -0.022(8) 0.031(8) -0.036(10)
C17B 0.147(12) 0.089(10) 0.302(19) -0.115(12) 0.101(12) -0.050(9)
C02X 0.148(13) 0.32(2) 0.074(8) 0.022(11) 0.018(8) 0.027(14)
C16A 0.162(14) 0.118(13) 0.207(16) 0.023(11) 0.027(12) -0.032(11)
C18B 0.229(18) 0.090(11) 0.139(12) 0.003(9) 0.038(12) 0.053(11)
C18E 0.141(12) 0.105(12) 0.31(2) 0.054(12) 0.153(13) 0.055(9)
C13F 0.148(12) 0.145(14) 0.150(12) -0.007(10) 0.041(10) -0.029(10)
C14A 0.119(10) 0.29(2) 0.079(8) 0.000(10) 0.027(7) 0.094(12)
C13A 0.30(2) 0.22(2) 0.069(9) -0.003(11) 0.068(11) 0.009(18)
C18D 0.51(3) 0.204(19) 0.159(13) 0.103(13) 0.241(19) 0.22(2)
C17F 0.181(16) 0.088(13) 0.41(3) -0.073(16) 0.134(18) -0.042(12)
C13D 0.230(19) 0.30(3) 0.124(12) 0.118(14) -0.096(12) -0.125(18)
C14D 0.35(3) 0.32(3) 0.29(2) 0.21(2) 0.25(2) 0.15(2)
C15D 0.40(3) 0.118(14) 0.111(11) 0.011(9) 0.063(13) -0.125(16)
C13E 0.20(2) 0.51(6) 0.37(3) -0.28(4) 0.02(2) 0.15(3)
C14E 0.130(16) 0.17(2) 0.92(7) 0.30(3) 0.02(3) -0.003(14)
C15E 0.087(10) 0.139(14) 0.226(16) 0.012(11) -0.011(10) 0.048(9)
C14F 0.256(18) 0.132(13) 0.113(10) 0.036(9) -0.063(11) -0.050(12)
C15F 0.135(12) 0.084(10) 0.203(14) 0.009(10) -0.005(10) 0.006(9)
C12E 0.076(10) 0.101(12) 0.31(2) 0.013(14) 0.020(13) 0.023(9)
C1X 0.40(2) 0.40(2) 0.41(2) 0.003(10) 0.074(10) 0.003(10)
C4X 0.209(11) 0.213(12) 0.199(11) 0.022(9) 0.056(9) 0.014(9)
C2X 0.270(14) 0.240(14) 0.247(13) 0.011(9) 0.055(10) 0.004(9)
C3X 0.286(14) 0.277(15) 0.276(14) 0.003(10) 0.047(9) 0.001(10)
C5X 0.204(10) 0.192(11) 0.177(9) -0.024(8) 0.050(8) 0.027(8)
C6X 0.37(2) 0.36(2) 0.37(2) 0.006(10) 0.102(11) 0.010(10)
C7X 0.39(2) 0.36(2) 0.360(19) -0.011(10) 0.081(10) 0.005(10)
C8X 0.240(12) 0.244(13) 0.240(12) 0.029(9) 0.082(9) 0.029(9)

loop_
_atom_type_symbol
_atom_type_description
_atom_type_scat_dispersion_real
_atom_type_scat_dispersion_imag
_atom_type_scat_source
C C 0.0181 0.0091 'International Tables Vol C Tables 4.2.6.8 and 6.1.1.4'
H H 0.0000 0.0000 'International Tables Vol C Tables 4.2.6.8 and 6.1.1.4'
O O 0.0492 0.0322 'International Tables Vol C Tables 4.2.6.8 and 6.1.1.4'

loop_
_geom_angle_atom_site_label_1
_geom_angle_atom_site_label_2
_geom_angle_atom_site_label_3
_geom_angle
_geom_angle_site_symmetry_1
_geom_angle_site_symmetry_3
_geom_angle_publ_flag
C11C O1C C6C 116.4(7) . . ?
C11B O2B C6B 116.9(8) . . ?
C11F O1F C6F 113.1(8) . . ?
C11D O1D C6D 116.8(8) . . ?
C11E O2E C6E 116.4(8) . . ?
C11A O1A C6A 117.1(9) . . ?
C6C C5C C10C 118.9(8) . . ?
C6C C5C C4C 119.6(8) . . ?
C10C C5C C4C 121.5(8) . . ?
C6C C7C C1D 118.5(8) . . ?
C8C C7C C6C 119.0(9) . . ?
C8C C7C C1D 122.5(8) . . ?
C10D C5D C4D 120.6(8) . . ?
C6D C5D C10D 119.9(9) . . ?
C6D C5D C4D 119.5(8) . . ?
C8C C9C C10C 118.1(8) . . ?
C8C C9C C16C 123.6(8) . . ?
C10C C9C C16C 118.3(9) . . ?
O1C C6C C7C 118.9(8) . . ?
C5C C6C O1C 119.7(7) . . ?
C5C C6C C7C 121.1(8) . . ?
C2D C1D C7C 176.9(9) . . ?
O2B C6B C5B 118.0(8) . . ?
C7B C6B O2B 121.3(8) . . ?
C7B C6B C5B 120.1(10) . . ?
C7C C8C H8C 118.7 . . ?
C9C C8C C7C 122.6(8) . . ?
C9C C8C H8C 118.7 . . ?
C4D C3D C2D 178.9(11) . . ?
C8D C7D C6D 118.7(8) . . ?
C8D C7D C1E 122.8(9) . . ?
C6D C7D C1E 118.4(8) . . ?
O2E C6E C7E 118.0(8) . . ?
O2E C6E C5E 121.1(8) . . ?
C7E C6E C5E 120.9(9) . . ?
C5D C10D H10D 120.1 . . ?
C5D C10D C9D 119.9(8) . . ?
C9D C10D H10D 120.1 . . ?
C1C C2C C3C 178.8(10) . . ?
C5C C10C C9C 120.4(8) . . ?
C5C C10C H10C 119.8 . . ?
C9C C10C H10C 119.8 . . ?
C7E C8E H8E 117.8 . . ?
C7E C8E C9E 124.4(8) . . ?
C9E C8E H8E 117.8 . . ?
C6E C7E C1F 123.7(9) . . ?
C8E C7E C6E 118.0(8) . . ?
C8E C7E C1F 118.3(8) . . ?
C7D C8D H8D 119.3 . . ?
C7D C8D C9D 121.4(9) . . ?
C9D C8D H8D 119.3 . . ?
C10B C5B C6B 118.8(10) . . ?
C10B C5B C4B 120.3(9) . . ?
C4B C5B C6B 120.8(10) . . ?
C5D C6D O1D 119.2(9) . . ?
C5D C6D C7D 121.7(8) . . ?
C7D C6D O1D 119.0(8) . . ?
C1D C2D C3D 175.8(11) . . ?
C6B C7B C8B 118.2(8) . . ?
C6B C7B C1C 119.3(9) . . ?
C8B C7B C1C 122.5(8) . . ?
C6E C5E C4E 116.9(9) . . ?
C10E C5E C6E 118.1(8) . . ?
C10E C5E C4E 124.9(9) . . ?
O1F C11F C12F 111.2(10) . . ?
O2F C11F O1F 123.4(10) . . ?
O2F C11F C12F 125.2(10) . . ?
C2A C1A C7F 177.4(11) . . ?
O1C C11C C12C 112.2(9) . . ?
O2C C11C O1C 123.0(9) . . ?
O2C C11C C12C 124.8(11) . . ?
C8E C9E C16E 122.1(8) . . ?
C10E C9E C8E 114.6(9) . . ?
C10E C9E C16E 123.3(9) . . ?
C4C C3C C2C 179.5(11) . . ?
C3C C4C C5C 177.3(10) . . ?
C4A C3A C2A 177.4(15) . . ?
C7B C8B H8B 118.9 . . ?
C9B C8B C7B 122.2(9) . . ?
C9B C8B H8B 118.9 . . ?
C3D C4D C5D 175.9(10) . . ?
C6F C5F C4F 118.9(10) . . ?
C10F C5F C6F 121.1(10) . . ?
C10F C5F C4F 120.0(11) . . ?
C1A C2A C3A 178.0(11) . . ?
C5E C10E C9E 124.0(8) . . ?
C5E C10E H10E 118.0 . . ?
C9E C10E H10E 118.0 . . ?
O1F C6F C5F 120.7(9) . . ?
O1F C6F C7F 120.5(10) . . ?
C5F C6F C7F 118.8(11) . . ?
C2E C1E C7D 175.1(11) . . ?
O2B C11B C12B 111.0(10) . . ?
O1B C11B O2B 123.2(10) . . ?
O1B C11B C12B 125.8(11) . . ?
C2C C1C C7B 171.8(10) . . ?
C8B C9B C10B 118.2(9) . . ?
C8B C9B C16B 123.6(11) . . ?
C10B C9B C16B 118.2(10) . . ?
C10D C9D C16D 119.0(9) . . ?
C8D C9D C10D 118.4(8) . . ?
C8D C9D C16D 122.6(9) . . ?
C5B C10B C9B 122.5(9) . . ?
C5B C10B H10B 118.8 . . ?
C9B C10B H10B 118.8 . . ?
C3E C4E C5E 178.5(10) . . ?
C2F C1F C7E 174.3(11) . . ?
C6F C7F C1A 116.4(10) . . ?
C8F C7F C1A 125.3(10) . . ?
C8F C7F C6F 118.3(11) . . ?
C1E C2E C3E 173.8(11) . . ?
O1A C6A C5A 117.3(12) . . ?
C7A C6A O1A 122.0(10) . . ?
C7A C6A C5A 120.4(11) . . ?
C4B C3B C2B 175.4(11) . . ?
H14A C14C H14B 109.5 . . ?
H14A C14C H14C 109.5 . . ?
H14B C14C H14C 109.5 . . ?
C12C C14C H14A 109.5 . . ?
C12C C14C H14B 109.5 . . ?
C12C C14C H14C 109.5 . . ?
C11C C12C C14C 107.8(8) . . ?
C11C C12C C15C 108.9(8) . . ?
C11C C12C C13C 111.9(9) . . ?
C14C C12C C15C 106.7(8) . . ?
C14C C12C C13C 110.3(8) . . ?
C13C C12C C15C 111.1(9) . . ?
C1F C2F C3F 176.2(11) . . ?
C9D C16D H16D 94.9 . . ?
C17D C16D C9D 113.7(9) . . ?
C17D C16D H16D 94.9 . . ?
C18D C16D C9D 112.4(10) . . ?
C18D C16D H16D 94.9 . . ?
C18D C16D C17D 131.7(10) . . ?
C3B C4B C5B 178.0(11) . . ?
C9C C16C H16C 107.2 . . ?
C9C C16C C18C 111.3(9) . . ?
C18C C16C H16C 107.2 . . ?
C17C C16C C9C 111.2(9) . . ?
C17C C16C H16C 107.2 . . ?
C17C C16C C18C 112.5(9) . . ?
C4F C3F C2F 175.4(13) . . ?
C4E C3E C2E 175.4(11) . . ?
C11F C12F C13F 108.9(9) . . ?
C11F C12F C14F 112.8(11) . . ?
C13F C12F C14F 112.2(11) . . ?
C15F C12F C11F 109.3(9) . . ?
C15F C12F C13F 104.1(12) . . ?
C15F C12F C14F 109.2(10) . . ?
C3A C4A C5A 173.9(12) . . ?
C13D C12D C11D 107.8(10) . . ?
C13D C12D C14D 101.7(16) . . ?
C14D C12D C11D 107.7(11) . . ?
C15D C12D C11D 111.6(11) . . ?
C15D C12D C13D 110.2(14) . . ?
C15D C12D C14D 117.1(14) . . ?
C4A C5A C6A 118.7(11) . . ?
C4A C5A C10A 125.1(11) . . ?
C10A C5A C6A 116.2(11) . . ?
C5A C10A H10A 119.1 . . ?
C5A C10A C9A 121.8(11) . . ?
C9A C10A H10A 119.1 . . ?
C6A C7A C8A 120.8(10) . . ?
C6A C7A C1B 114.9(11) . . ?
C8A C7A C1B 124.3(12) . . ?
C3F C4F C5F 175.8(13) . . ?
C7F C8F H8F 118.3 . . ?
C9F C8F C7F 123.4(10) . . ?
C9F C8F H8F 118.3 . . ?
O1A C11A C12A 114.9(12) . . ?
O2A C11A O1A 124.7(12) . . ?
O2A C11A C12A 120.3(16) . . ?
C9E C16E H16E 106.0 . . ?
C9E C16E C17E 108.0(9) . . ?
C17E C16E H16E 106.0 . . ?
C18E C16E C9E 114.8(9) . . ?
C18E C16E H16E 106.0 . . ?
C18E C16E C17E 115.3(10) . . ?
C02X C12A C11A 104.0(11) . . ?
C14A C12A C11A 110.2(10) . . ?
C14A C12A C02X 109.1(11) . . ?
C13A C12A C11A 110.2(11) . . ?
C13A C12A C02X 112.1(13) . . ?
C13A C12A C14A 111.0(14) . . ?
O2E C11E C12E 113.9(12) . . ?
O1E C11E O2E 124.0(12) . . ?
O1E C11E C12E 122.1(13) . . ?
C1B C2B C3B 175.0(14) . . ?
C16C C18C H18A 109.5 . . ?
C16C C18C H18B 109.5 . . ?
C16C C18C H18C 109.5 . . ?
H18A C18C H18B 109.5 . . ?
H18A C18C H18C 109.5 . . ?
H18B C18C H18C 109.5 . . ?
C11B C12B C13B 109.5(9) . . ?
C11B C12B C15B 108.6(9) . . ?
C13B C12B C15B 107.5(10) . . ?
C14B C12B C11B 107.8(9) . . ?
C14B C12B C13B 112.7(10) . . ?
C14B C12B C15B 110.7(10) . . ?
C10A C9A C15A 115.9(11) . . ?
C8A C9A C10A 117.7(12) . . ?
C8A C9A C15A 126.4(13) . . ?
C7A C8A H8A 118.4 . . ?
C9A C8A C7A 123.2(13) . . ?
C9A C8A H8A 118.4 . . ?
C16E C17E H17A 109.5 . . ?
C16E C17E H17B 109.5 . . ?
C16E C17E H17C 109.5 . . ?
H17A C17E H17B 109.5 . . ?
H17A C17E H17C 109.5 . . ?
H17B C17E H17C 109.5 . . ?
C9B C16B H16B 105.7 . . ?
C9B C16B C17B 112.4(10) . . ?
C17B C16B H16B 105.7 . . ?
C18B C16B C9B 115.8(11) . . ?
C18B C16B H16B 105.7 . . ?
C18B C16B C17B 110.7(13) . . ?
O1D C11D C12D 112.9(11) . . ?
O2D C11D O1D 123.0(10) . . ?
O2D C11D C12D 124.1(12) . . ?
C2B C1B C7A 177.2(13) . . ?
C8F C9F C10F 118.4(11) . . ?
C8F C9F C16F 122.8(12) . . ?
C10F C9F C16F 118.8(13) . . ?
C5F C10F C9F 119.9(11) . . ?
C5F C10F H10F 120.0 . . ?
C9F C10F H10F 120.0 . . ?
C12C C15C H15A 109.5 . . ?
C12C C15C H15B 109.5 . . ?
C12C C15C H15C 109.5 . . ?
H15A C15C H15B 109.5 . . ?
H15A C15C H15C 109.5 . . ?
H15B C15C H15C 109.5 . . ?
C9A C15A H15D 110.0 . . ?
C9A C15A C16A 111.1(10) . . ?
C17A C15A C9A 108.5(10) . . ?
C17A C15A H15D 110.0 . . ?
C17A C15A C16A 107.3(11) . . ?
C16A C15A H15D 110.0 . . ?
C12C C13C H13A 109.5 . . ?
C12C C13C H13B 109.5 . . ?
C12C C13C H13C 109.5 . . ?
H13A C13C H13B 109.5 . . ?
H13A C13C H13C 109.5 . . ?
H13B C13C H13C 109.5 . . ?
C12B C13B H13D 109.5 . . ?
C12B C13B H13E 109.5 . . ?
C12B C13B H13F 109.5 . . ?
H13D C13B H13E 109.5 . . ?
H13D C13B H13F 109.5 . . ?
H13E C13B H13F 109.5 . . ?
C12B C15B H15E 109.5 . . ?
C12B C15B H15F 109.5 . . ?
C12B C15B H15G 109.5 . . ?
H15E C15B H15F 109.5 . . ?
H15E C15B H15G 109.5 . . ?
H15F C15B H15G 109.5 . . ?
C16C C17C H17D 109.5 . . ?
C16C C17C H17E 109.5 . . ?
C16C C17C H17F 109.5 . . ?
H17D C17C H17E 109.5 . . ?
H17D C17C H17F 109.5 . . ?
H17E C17C H17F 109.5 . . ?
C16D C17D H17G 109.5 . . ?
C16D C17D H17H 109.5 . . ?
C16D C17D H17I 109.5 . . ?
H17G C17D H17H 109.5 . . ?
H17G C17D H17I 109.5 . . ?
H17H C17D H17I 109.5 . . ?
C9F C16F H16F 103.7 . . ?
C18F C16F C9F 115.6(18) . . ?
C18F C16F H16F 103.7 . . ?
C17F C16F C9F 114.0(17) . . ?
C17F C16F H16F 103.7 . . ?
C17F C16F C18F 114.0(16) . . ?
C12B C14B H14D 109.5 . . ?
C12B C14B H14E 109.5 . . ?
C12B C14B H14F 109.5 . . ?
H14D C14B H14E 109.5 . . ?
H14D C14B H14F 109.5 . . ?
H14E C14B H14F 109.5 . . ?
C16F C18F H18D 109.5 . . ?
C16F C18F H18E 109.5 . . ?
C16F C18F H18F 109.5 . . ?
H18D C18F H18E 109.5 . . ?
H18D C18F H18F 109.5 . . ?
H18E C18F H18F 109.5 . . ?
C15A C17A H17J 109.5 . . ?
C15A C17A H17K 109.5 . . ?
C15A C17A H17L 109.5 . . ?
H17J C17A H17K 109.5 . . ?
H17J C17A H17L 109.5 . . ?
H17K C17A H17L 109.5 . . ?
C16B C17B H17M 109.5 . . ?
C16B C17B H17N 109.5 . . ?
C16B C17B H17O 109.5 . . ?
H17M C17B H17N 109.5 . . ?
H17M C17B H17O 109.5 . . ?
H17N C17B H17O 109.5 . . ?
C12A C02X H02A 109.5 . . ?
C12A C02X H02B 109.5 . . ?
C12A C02X H02C 109.5 . . ?
H02A C02X H02B 109.5 . . ?
H02A C02X H02C 109.5 . . ?
H02B C02X H02C 109.5 . . ?
C15A C16A H16A 109.5 . . ?
C15A C16A H16G 109.5 . . ?
C15A C16A H16H 109.5 . . ?
H16A C16A H16G 109.5 . . ?
H16A C16A H16H 109.5 . . ?
H16G C16A H16H 109.5 . . ?
C16B C18B H18G 109.5 . . ?
C16B C18B H18H 109.5 . . ?
C16B C18B H18I 109.5 . . ?
H18G C18B H18H 109.5 . . ?
H18G C18B H18I 109.5 . . ?
H18H C18B H18I 109.5 . . ?
C16E C18E H18J 109.5 . . ?
C16E C18E H18K 109.5 . . ?
C16E C18E H18L 109.5 . . ?
H18J C18E H18K 109.5 . . ?
H18J C18E H18L 109.5 . . ?
H18K C18E H18L 109.5 . . ?
C12F C13F H13G 109.5 . . ?
C12F C13F H13H 109.5 . . ?
C12F C13F H13I 109.5 . . ?
H13G C13F H13H 109.5 . . ?
H13G C13F H13I 109.5 . . ?
H13H C13F H13I 109.5 . . ?
C12A C14A H14G 109.5 . . ?
C12A C14A H14H 109.5 . . ?
C12A C14A H14I 109.5 . . ?
H14G C14A H14H 109.5 . . ?
H14G C14A H14I 109.5 . . ?
H14H C14A H14I 109.5 . . ?
C12A C13A H13J 109.5 . . ?
C12A C13A H13K 109.5 . . ?
C12A C13A H13L 109.5 . . ?
H13J C13A H13K 109.5 . . ?
H13J C13A H13L 109.5 . . ?
H13K C13A H13L 109.5 . . ?
C16D C18D H18M 109.5 . . ?
C16D C18D H18N 109.5 . . ?
C16D C18D H18O 109.5 . . ?
H18M C18D H18N 109.5 . . ?
H18M C18D H18O 109.5 . . ?
H18N C18D H18O 109.5 . . ?
C16F C17F H17P 109.5 . . ?
C16F C17F H17Q 109.5 . . ?
C16F C17F H17R 109.5 . . ?
H17P C17F H17Q 109.5 . . ?
H17P C17F H17R 109.5 . . ?
H17Q C17F H17R 109.5 . . ?
C12D C13D H13M 109.2 . . ?
C12D C13D H13N 109.4 . . ?
C12D C13D H13O 109.1 . . ?
H13M C13D H13N 109.8 . . ?
H13M C13D H13O 109.5 . . ?
H13N C13D H13O 109.7 . . ?
C12D C14D H14J 109.5 . . ?
C12D C14D H14K 109.5 . . ?
C12D C14D H14L 109.5 . . ?
H14J C14D H14K 109.5 . . ?
H14J C14D H14L 109.5 . . ?
H14K C14D H14L 109.5 . . ?
C12D C15D H15H 109.5 . . ?
C12D C15D H15I 109.5 . . ?
C12D C15D H15J 109.5 . . ?
H15H C15D H15I 109.5 . . ?
H15H C15D H15J 109.5 . . ?
H15I C15D H15J 109.5 . . ?
H13P C13E H13Q 109.5 . . ?
H13P C13E H13R 109.5 . . ?
H13Q C13E H13R 109.5 . . ?
C12E C13E H13P 109.5 . . ?
C12E C13E H13Q 109.5 . . ?
C12E C13E H13R 109.5 . . ?
H14M C14E H14N 109.5 . . ?
H14M C14E H14O 109.5 . . ?
H14N C14E H14O 109.5 . . ?
H14P C14E H14Q 109.5 . . ?
H14P C14E H14R 109.5 . . ?
H14Q C14E H14R 109.5 . . ?
C12E C14E H14M 109.5 . . ?
C12E C14E H14N 109.5 . . ?
C12E C14E H14O 109.5 . . ?
C12E C14E H14P 109.5 . . ?
C12E C14E H14Q 109.5 . . ?
C12E C14E H14R 109.5 . . ?
H15K C15E H15L 109.5 . . ?
H15K C15E H15M 109.5 . . ?
H15L C15E H15M 109.5 . . ?
C12E C15E H15K 109.5 . . ?
C12E C15E H15L 109.5 . . ?
C12E C15E H15M 109.5 . . ?
C12F C14F H14S 109.5 . . ?
C12F C14F H14T 109.5 . . ?
C12F C14F H14U 109.5 . . ?
H14S C14F H14T 109.5 . . ?
H14S C14F H14U 109.5 . . ?
H14T C14F H14U 109.5 . . ?
C12F C15F H15N 109.5 . . ?
C12F C15F H15O 109.5 . . ?
C12F C15F H15P 109.5 . . ?
H15N C15F H15O 109.5 . . ?
H15N C15F H15P 109.5 . . ?
H15O C15F H15P 109.5 . . ?
C11E C12E C13E 107.6(16) . . ?
C11E C12E C15E 110.1(13) . . ?
C13E C12E C15E 99.3(15) . . ?
C14E C12E C11E 111.4(15) . . ?
C14E C12E C13E 113(2) . . ?
C14E C12E C15E 114.7(18) . . ?
H1XA C1X H1XB 109.5 . . ?
H1XA C1X H1XC 109.5 . . ?
H1XB C1X H1XC 109.5 . . ?
C2X C1X H1XA 109.5 . . ?
C2X C1X H1XB 109.5 . . ?
C2X C1X H1XC 109.5 . . ?
C3X C4X H4X 112.5 . . ?
C3X C4X C8X 94.7(19) . . ?
C5X C4X H4X 112.5 . . ?
C5X C4X C3X 108(2) . . ?
C5X C4X C8X 115.5(19) . . ?
C8X C4X H4X 112.5 . . ?
C3X C2X C1X 104(2) . . ?
C6X C2X C1X 97(3) . . ?
C6X C2X C3X 119(3) . . ?
C6X C2X C7X 125(4) . . ?
C7X C2X C1X 101(3) . . ?
C7X C2X C3X 106(3) . . ?
C4X C3X C2X 131(2) . . ?
C4X C3X H3XA 104.5 . . ?
C4X C3X H3XB 104.5 . . ?
C2X C3X H3XA 104.5 . . ?
C2X C3X H3XB 104.5 . . ?
H3XA C3X H3XB 105.6 . . ?
C4X C5X H5XA 109.5 . . ?
C4X C5X H5XB 109.5 . . ?
C4X C5X H5XC 109.5 . . ?
H5XA C5X H5XB 109.5 . . ?
H5XA C5X H5XC 109.5 . . ?
H5XB C5X H5XC 109.5 . . ?
C2X C6X H6XA 109.5 . . ?
C2X C6X H6XB 109.5 . . ?
C2X C6X H6XC 109.5 . . ?
H6XA C6X H6XB 109.5 . . ?
H6XA C6X H6XC 109.5 . . ?
H6XB C6X H6XC 109.5 . . ?
C2X C7X H7XA 109.5 . . ?
C2X C7X H7XB 109.5 . . ?
C2X C7X H7XC 109.5 . . ?
H7XA C7X H7XB 109.5 . . ?
H7XA C7X H7XC 109.5 . . ?
H7XB C7X H7XC 109.5 . . ?
C4X C8X H8XA 109.5 . . ?
C4X C8X H8XB 109.5 . . ?
C4X C8X H8XC 109.5 . . ?
H8XA C8X H8XB 109.5 . . ?
H8XA C8X H8XC 109.5 . . ?
H8XB C8X H8XC 109.5 . . ?

loop_
_geom_bond_atom_site_label_1
_geom_bond_atom_site_label_2
_geom_bond_distance
_geom_bond_site_symmetry_2
_geom_bond_publ_flag
O1C C6C 1.379(10) . ?
O1C C11C 1.336(11) . ?
O2B C6B 1.392(10) . ?
O2B C11B 1.335(11) . ?
O1F C11F 1.371(11) . ?
O1F C6F 1.372(11) . ?
O1D C6D 1.395(9) . ?
O1D C11D 1.327(13) . ?
O2C C11C 1.220(10) . ?
O2E C6E 1.382(10) . ?
O2E C11E 1.370(13) . ?
O1A C6A 1.384(12) . ?
O1A C11A 1.297(16) . ?
O1B C11B 1.190(10) . ?
O2F C11F 1.183(11) . ?
C5C C6C 1.374(11) . ?
C5C C10C 1.398(11) . ?
C5C C4C 1.401(11) . ?
C7C C6C 1.409(11) . ?
C7C C1D 1.475(13) . ?
C7C C8C 1.369(11) . ?
C5D C10D 1.397(11) . ?
C5D C6D 1.366(11) . ?
C5D C4D 1.422(13) . ?
C9C C8C 1.360(11) . ?
C9C C10C 1.435(11) . ?
C9C C16C 1.530(12) . ?
C1D C2D 1.177(12) . ?
C6B C5B 1.419(11) . ?
C6B C7B 1.390(11) . ?
C8C H8C 0.9500 . ?
C3D C2D 1.325(13) . ?
C3D C4D 1.245(13) . ?
C7D C8D 1.381(11) . ?
C7D C6D 1.391(12) . ?
C7D C1E 1.417(12) . ?
C6E C7E 1.382(11) . ?
C6E C5E 1.400(12) . ?
C10D H10D 0.9500 . ?
C10D C9D 1.410(12) . ?
C2C C3C 1.425(12) . ?
C2C C1C 1.171(10) . ?
O2A C11A 1.220(14) . ?
C10C H10C 0.9500 . ?
C8E H8E 0.9500 . ?
C8E C7E 1.365(11) . ?
C8E C9E 1.407(11) . ?
C7E C1F 1.442(13) . ?
C8D H8D 0.9500 . ?
C8D C9D 1.402(12) . ?
C5B C10B 1.370(13) . ?
C5B C4B 1.419(14) . ?
C7B C8B 1.415(12) . ?
C7B C1C 1.420(12) . ?
C5E C10E 1.372(12) . ?
C5E C4E 1.434(13) . ?
C11F C12F 1.496(14) . ?
O1E C11E 1.184(12) . ?
C1A C2A 1.182(15) . ?
C1A C7F 1.474(16) . ?
C11C C12C 1.519(13) . ?
C9E C10E 1.386(11) . ?
C9E C16E 1.486(12) . ?
C3C C4C 1.198(11) . ?
C3A C2A 1.366(18) . ?
C3A C4A 1.181(16) . ?
C8B H8B 0.9500 . ?
C8B C9B 1.365(12) . ?
C5F C6F 1.391(13) . ?
C5F C4F 1.425(14) . ?
C5F C10F 1.341(13) . ?
C10E H10E 0.9500 . ?
C6F C7F 1.436(13) . ?
C1E C2E 1.198(12) . ?
C11B C12B 1.531(14) . ?
C9B C10B 1.390(13) . ?
C9B C16B 1.497(14) . ?
C9D C16D 1.540(12) . ?
C10B H10B 0.9500 . ?
C4E C3E 1.173(12) . ?
C1F C2F 1.204(12) . ?
C7F C8F 1.362(14) . ?
C2E C3E 1.406(14) . ?
C6A C5A 1.428(14) . ?
C6A C7A 1.361(14) . ?
C3B C4B 1.209(13) . ?
C3B C2B 1.360(15) . ?
C14C H14A 0.9800 . ?
C14C H14B 0.9800 . ?
C14C H14C 0.9800 . ?
C14C C12C 1.523(11) . ?
C12C C15C 1.577(13) . ?
C12C C13C 1.524(14) . ?
C2F C3F 1.367(14) . ?
C16D H16D 1.0000 . ?
C16D C17D 1.445(14) . ?
C16D C18D 1.320(15) . ?
C16C H16C 1.0000 . ?
C16C C18C 1.536(14) . ?
C16C C17C 1.487(14) . ?
C3F C4F 1.228(13) . ?
C12F C13F 1.507(14) . ?
C12F C14F 1.513(14) . ?
C12F C15F 1.482(15) . ?
C4A C5A 1.415(17) . ?
C12D C11D 1.543(13) . ?
C12D C13D 1.458(16) . ?
C12D C14D 1.465(19) . ?
C12D C15D 1.455(16) . ?
C5A C10A 1.417(14) . ?
C10A H10A 0.9500 . ?
C10A C9A 1.428(15) . ?
C7A C8A 1.379(15) . ?
C7A C1B 1.469(14) . ?
C8F H8F 0.9500 . ?
C8F C9F 1.335(15) . ?
C11A C12A 1.564(16) . ?
C16E H16E 1.0000 . ?
C16E C17E 1.488(14) . ?
C16E C18E 1.464(13) . ?
C12A C02X 1.527(17) . ?
C12A C14A 1.520(15) . ?
C12A C13A 1.515(19) . ?
C11E C12E 1.507(17) . ?
C2B C1B 1.155(13) . ?
C18C H18A 0.9800 . ?
C18C H18B 0.9800 . ?
C18C H18C 0.9800 . ?
C12B C13B 1.538(14) . ?
C12B C15B 1.539(13) . ?
C12B C14B 1.531(15) . ?
C9A C8A 1.322(14) . ?
C9A C15A 1.532(15) . ?
C8A H8A 0.9500 . ?
C17E H17A 0.9800 . ?
C17E H17B 0.9800 . ?
C17E H17C 0.9800 . ?
O2D C11D 1.188(12) . ?
C16B H16B 1.0000 . ?
C16B C17B 1.498(15) . ?
C16B C18B 1.350(15) . ?
C9F C10F 1.449(14) . ?
C9F C16F 1.549(18) . ?
C10F H10F 0.9500 . ?
C15C H15A 0.9800 . ?
C15C H15B 0.9800 . ?
C15C H15C 0.9800 . ?
C15A H15D 1.0000 . ?
C15A C17A 1.519(15) . ?
C15A C16A 1.605(16) . ?
C13C H13A 0.9800 . ?
C13C H13B 0.9800 . ?
C13C H13C 0.9800 . ?
C13B H13D 0.9800 . ?
C13B H13E 0.9800 . ?
C13B H13F 0.9800 . ?
C15B H15E 0.9800 . ?
C15B H15F 0.9800 . ?
C15B H15G 0.9800 . ?
C17C H17D 0.9800 . ?
C17C H17E 0.9800 . ?
C17C H17F 0.9800 . ?
C17D H17G 0.9800 . ?
C17D H17H 0.9800 . ?
C17D H17I 0.9800 . ?
C16F H16F 1.0000 . ?
C16F C18F 1.45(2) . ?
C16F C17F 1.41(2) . ?
C14B H14D 0.9800 . ?
C14B H14E 0.9800 . ?
C14B H14F 0.9800 . ?
C18F H18D 0.9800 . ?
C18F H18E 0.9800 . ?
C18F H18F 0.9800 . ?
C17A H17J 0.9800 . ?
C17A H17K 0.9800 . ?
C17A H17L 0.9800 . ?
C17B H17M 0.9800 . ?
C17B H17N 0.9800 . ?
C17B H17O 0.9800 . ?
C02X H02A 0.9800 . ?
C02X H02B 0.9800 . ?
C02X H02C 0.9800 . ?
C16A H16A 0.9800 . ?
C16A H16G 0.9800 . ?
C16A H16H 0.9800 . ?
C18B H18G 0.9800 . ?
C18B H18H 0.9800 . ?
C18B H18I 0.9800 . ?
C18E H18J 0.9800 . ?
C18E H18K 0.9800 . ?
C18E H18L 0.9800 . ?
C13F H13G 0.9800 . ?
C13F H13H 0.9800 . ?
C13F H13I 0.9800 . ?
C14A H14G 0.9800 . ?
C14A H14H 0.9800 . ?
C14A H14I 0.9800 . ?
C13A H13J 0.9800 . ?
C13A H13K 0.9800 . ?
C13A H13L 0.9800 . ?
C18D H18M 0.9800 . ?
C18D H18N 0.9800 . ?
C18D H18O 0.9800 . ?
C17F H17P 0.9800 . ?
C17F H17Q 0.9800 . ?
C17F H17R 0.9800 . ?
C13D H13M 0.9789 . ?
C13D H13N 0.9767 . ?
C13D H13O 0.9801 . ?
C14D H14J 0.9800 . ?
C14D H14K 0.9800 . ?
C14D H14L 0.9800 . ?
C15D H15H 0.9800 . ?
C15D H15I 0.9800 . ?
C15D H15J 0.9800 . ?
C13E H13P 0.9800 . ?
C13E H13Q 0.9800 . ?
C13E H13R 0.9800 . ?
C13E C12E 1.54(3) . ?
C14E H14M 0.9800 . ?
C14E H14N 0.9800 . ?
C14E H14O 0.9800 . ?
C14E H14P 0.9800 . ?
C14E H14Q 0.9800 . ?
C14E H14R 0.9800 . ?
C14E C12E 1.48(2) . ?
C15E H15K 0.9800 . ?
C15E H15L 0.9800 . ?
C15E H15M 0.9800 . ?
C15E C12E 1.548(18) . ?
C14F H14S 0.9800 . ?
C14F H14T 0.9800 . ?
C14F H14U 0.9800 . ?
C15F H15N 0.9800 . ?
C15F H15O 0.9800 . ?
C15F H15P 0.9800 . ?
C1X H1XA 0.9800 . ?
C1X H1XB 0.9800 . ?
C1X H1XC 0.9800 . ?
C1X C2X 1.69(4) . ?
C4X H4X 1.0000 . ?
C4X C3X 1.45(3) . ?
C4X C5X 1.44(2) . ?
C4X C8X 1.52(2) . ?
C2X C3X 1.63(3) . ?
C2X C6X 1.26(3) . ?
C2X C7X 1.42(3) . ?
C3X H3XA 0.9900 . ?
C3X H3XB 0.9900 . ?
C5X H5XA 0.9800 . ?
C5X H5XB 0.9800 . ?
C5X H5XC 0.9800 . ?
C6X H6XA 0.9800 . ?
C6X H6XB 0.9800 . ?
C6X H6XC 0.9800 . ?
C7X H7XA 0.9800 . ?
C7X H7XB 0.9800 . ?
C7X H7XC 0.9800 . ?
C8X H8XA 0.9800 . ?
C8X H8XB 0.9800 . ?
C8X H8XC 0.9800 . ?
